data_4342495
loop_
_publ_author_name
'Gonz\'alez-Riopedre, Gustavo'
'Bermejo, Manuel R.'
'Fern\'andez-Garc\'ia, M Isabel'
'Gonz\'alez-Noya, Ana M'
'Pedrido, Rosa'
'Rodr\'iguez-Dout\'on, M Jes\'us'
'Maneiro, Marcelino'

_publ_section_title
;
 Alkali-Metal-Ion-Directed Self-Assembly of Redox-Active Manganese(III)
 Supramolecular Boxes.
;
_journal_issue 6
_journal_name_full 'Inorganic chemistry'
_journal_page_first 2512
_journal_page_last 2521
_journal_paper_doi 10.1021/ic501842x
_journal_volume 54
_journal_year 2015
_chemical_compound_source 'synthesis as described'
_chemical_formula_moiety 'C16 H12 Cs1 Mn1 N2 O4,( H2 O )'
_chemical_formula_sum 'C16 H14 Cs Mn N2 O5'
_chemical_formula_weight 502.14
_chemical_name_systematic
;
 ?
;
_space_group_IT_number 14
_symmetry_cell_setting monoclinic
_symmetry_Int_Tables_number 14
_symmetry_space_group_name_Hall '-P 2ybc'
_symmetry_space_group_name_H-M 'P 1 21/c 1'
_atom_sites_solution_hydrogens geom
_atom_sites_solution_primary direct
_atom_sites_solution_secondary difmap
_audit_conform_dict_location ftp://ftp.iucr.org/pub/cif_core.dic
_audit_conform_dict_name cif_core.dic
_audit_conform_dict_version 2.3
_audit_creation_date 2012-11-25T16:36:24-00:00
_audit_creation_method 'WinGX routine CIF_UPDATE'
_cell_angle_alpha 90
_cell_angle_beta 92.052(4)
_cell_angle_gamma 90
_cell_formula_units_Z 4
_cell_length_a 10.839(2)
_cell_length_b 15.437(3)
_cell_length_c 9.3724(19)
_cell_measurement_reflns_used 1177
_cell_measurement_temperature 120(2)
_cell_measurement_theta_max 25.77
_cell_measurement_theta_min 3.21
_cell_measurement_wavelength 0.71073
_cell_volume 1567.2(5)
_computing_cell_refinement 'BRUKER SMART'
_computing_data_collection 'BRUKER SMART'
_computing_data_reduction 'BRUKER SAINT'
_computing_molecular_graphics 'Ortep-3 for Windows (Farrugia, 1997)'
_computing_publication_material 'WinGX publication routines (Farrugia, 1999)'
_computing_structure_refinement 'SHELXL-97 (Sheldrick, 1997)'
_computing_structure_solution 'DIRDIF96 ( Beurskens, 1996)'
_diffrn_ambient_temperature 120(2)
_diffrn_measured_fraction_theta_full 0.999
_diffrn_measured_fraction_theta_max 0.999
_diffrn_measurement_device_type 'Smart-CCD-1000 BRUKER'
_diffrn_measurement_method 'omega scans'
_diffrn_radiation_monochromator graphite
_diffrn_radiation_probe x-ray
_diffrn_radiation_source 'fine-focus sealed tube'
_diffrn_radiation_type MoK\a
_diffrn_radiation_wavelength 0.7107
_diffrn_reflns_av_R_equivalents 0.0882
_diffrn_reflns_av_unetI/netI 0.0588
_diffrn_reflns_limit_h_max 14
_diffrn_reflns_limit_h_min -14
_diffrn_reflns_limit_k_max 20
_diffrn_reflns_limit_k_min 0
_diffrn_reflns_limit_l_max 12
_diffrn_reflns_limit_l_min 0
_diffrn_reflns_number 28977
_diffrn_reflns_theta_full 27.88
_diffrn_reflns_theta_max 27.88
_diffrn_reflns_theta_min 1.88
_exptl_absorpt_coefficient_mu 3.163
_exptl_absorpt_correction_T_max 0.83
_exptl_absorpt_correction_T_min 0.59584
_exptl_absorpt_correction_type multi-scan
_exptl_absorpt_process_details 'BRUKER SADABS'
_exptl_crystal_colour Brown
_exptl_crystal_density_diffrn 2.128
_exptl_crystal_density_method 'not measured'
_exptl_crystal_description prism
_exptl_crystal_F_000 976
_exptl_crystal_size_max 0.21
_exptl_crystal_size_mid 0.07
_exptl_crystal_size_min 0.06
_refine_diff_density_max 1.078
_refine_diff_density_min -0.897
_refine_diff_density_rms 0.175
_refine_ls_extinction_method none
_refine_ls_goodness_of_fit_ref 1.098
_refine_ls_hydrogen_treatment mixed
_refine_ls_matrix_type full
_refine_ls_number_parameters 232
_refine_ls_number_reflns 3736
_refine_ls_number_restraints 0
_refine_ls_restrained_S_all 1.098
_refine_ls_R_factor_all 0.0618
_refine_ls_R_factor_gt 0.0374
_refine_ls_shift/su_max 0.002
_refine_ls_shift/su_mean 0
_refine_ls_structure_factor_coef Fsqd
_refine_ls_weighting_details 'calc w=1/[\s^2^(Fo^2^)+(0.0280P)^2^+0.4795P] where P=(Fo^2^+2Fc^2^)/3'
_refine_ls_weighting_scheme calc
_refine_ls_wR_factor_gt 0.0699
_refine_ls_wR_factor_ref 0.0749
_reflns_number_gt 2657
_reflns_number_total 3736
_reflns_threshold_expression >2sigma(I)
_cod_data_source_file ic501842x_si_004.cif
_cod_data_source_block 3
_cod_depositor_comments
;
The following automatic conversions were performed:
'_diffrn_radiation_monochromador' tag replaced with
'_diffrn_radiation_monochromator'.

Automatic conversion script
Id: cif_correct_tags 1440 2010-10-19 06:21:57Z saulius 

 Adding full bibliography for 4342493--4342496.cif.
;
_cod_original_sg_symbol_H-M 'P 21/c'
_cod_database_code 4342495

loop_
_symmetry_equiv_pos_as_xyz
'x, y, z'
'-x, y+1/2, -z+1/2'
'-x, -y, -z'
'x, -y-1/2, z-1/2'

loop_
_atom_site_label
_atom_site_type_symbol
_atom_site_fract_x
_atom_site_fract_y
_atom_site_fract_z
_atom_site_U_iso_or_equiv
_atom_site_adp_type
_atom_site_occupancy
_atom_site_symmetry_multiplicity
_atom_site_calc_flag
_atom_site_refinement_flags
Cs1 Cs 1.13530(2) 0.121200(18) 0.44914(3) 0.01427(8) Uani 1 1 d .
Mn2 Mn 0.76338(6) 0.13750(4) 0.54888(7) 0.00899(15) Uani 1 1 d .
N1 N 0.7899(3) 0.2292(2) 0.6899(4) 0.0095(7) Uani 1 1 d .
C2 C 0.7125(4) 0.3035(3) 0.6498(5) 0.0116(9) Uani 1 1 d .
H2A H 0.7471 0.3341 0.5702 0.014 Uiso 1 1 calc R
H2B H 0.7074 0.3432 0.7295 0.014 Uiso 1 1 calc R
C3 C 0.5864(4) 0.2689(3) 0.6084(5) 0.0125(9) Uani 1 1 d .
H3A H 0.543 0.2525 0.693 0.015 Uiso 1 1 calc R
H3B H 0.5384 0.3129 0.5577 0.015 Uiso 1 1 calc R
N4 N 0.6025(3) 0.1926(2) 0.5158(4) 0.0098(8) Uani 1 1 d .
C11 C 0.8637(4) 0.2335(3) 0.8056(4) 0.0104(9) Uani 1 1 d .
C12 C 0.9478(4) 0.1600(3) 0.8399(4) 0.0102(9) Uani 1 1 d .
C13 C 0.9660(4) 0.0892(3) 0.7463(4) 0.0102(9) Uani 1 1 d .
C14 C 1.0595(4) 0.0288(3) 0.7821(5) 0.0124(9) Uani 1 1 d .
H14 H 1.0738 -0.0171 0.7207 0.015 Uiso 1 1 calc R
C15 C 1.1299(4) 0.0367(3) 0.9066(5) 0.0169(10) Uani 1 1 d .
H15 H 1.1917 -0.0036 0.9277 0.02 Uiso 1 1 calc R
C16 C 1.1100(4) 0.1037(3) 1.0006(5) 0.0168(10) Uani 1 1 d .
H16 H 1.1574 0.1085 1.0849 0.02 Uiso 1 1 calc R
C17 C 1.0186(4) 0.1637(3) 0.9676(5) 0.0126(9) Uani 1 1 d .
H17 H 1.0037 0.2078 1.0323 0.015 Uiso 1 1 calc R
O111 O 0.8692(3) 0.29976(18) 0.8869(3) 0.0121(7) Uani 1 1 d .
O131 O 0.9021(3) 0.07629(18) 0.6236(3) 0.0101(6) Uani 1 1 d .
C41 C 0.5022(4) 0.1632(3) 0.4445(4) 0.0111(9) Uani 1 1 d .
C42 C 0.5102(4) 0.0831(3) 0.3572(4) 0.0107(9) Uani 1 1 d .
C43 C 0.6113(4) 0.0265(3) 0.3652(5) 0.0113(9) Uani 1 1 d .
C44 C 0.6072(4) -0.0489(3) 0.2828(4) 0.0134(9) Uani 1 1 d .
H44 H 0.6744 -0.0863 0.2867 0.016 Uiso 1 1 calc R
C45 C 0.5063(4) -0.0691(3) 0.1963(5) 0.0170(10) Uani 1 1 d .
H45 H 0.5044 -0.1206 0.1447 0.02 Uiso 1 1 calc R
C46 C 0.4066(4) -0.0117(3) 0.1863(5) 0.0180(10) Uani 1 1 d .
H46 H 0.3387 -0.0237 0.1261 0.022 Uiso 1 1 calc R
C47 C 0.4103(4) 0.0621(3) 0.2659(5) 0.0143(10) Uani 1 1 d .
H47 H 0.3436 0.0999 0.2591 0.017 Uiso 1 1 calc R
O411 O 0.3988(3) 0.20330(19) 0.4473(3) 0.0123(7) Uani 1 1 d .
O431 O 0.7143(3) 0.03939(18) 0.4460(3) 0.0128(7) Uani 1 1 d .
O1 O 0.2601(3) 0.2540(2) 0.1943(4) 0.0206(8) Uani 1 1 d .
H1A H 0.303(5) 0.258(3) 0.131(6) 0.025 Uiso 1 1 d .
H1B H 0.293(5) 0.251(3) 0.266(5) 0.025 Uiso 1 1 d .

loop_
_atom_site_aniso_label
_atom_site_aniso_U_11
_atom_site_aniso_U_22
_atom_site_aniso_U_33
_atom_site_aniso_U_23
_atom_site_aniso_U_13
_atom_site_aniso_U_12
Cs1 0.01069(13) 0.01348(14) 0.01862(15) 0.00041(12) 0.00007(10) 0.00012(12)
Mn2 0.0082(3) 0.0093(4) 0.0093(3) -0.0009(2) -0.0017(2) 0.0011(2)
N1 0.0094(18) 0.0095(18) 0.0095(19) 0.0014(14) -0.0018(15) 0.0018(14)
C2 0.013(2) 0.010(2) 0.011(2) 0.0015(17) -0.0028(18) 0.0027(17)
C3 0.013(2) 0.014(2) 0.011(2) -0.0030(17) -0.0003(18) 0.0021(18)
N4 0.0087(18) 0.0101(19) 0.0107(19) 0.0004(14) 0.0004(15) 0.0024(14)
C11 0.008(2) 0.011(2) 0.012(2) -0.0027(18) 0.0072(17) -0.0039(17)
C12 0.009(2) 0.012(2) 0.010(2) 0.0009(17) 0.0005(17) -0.0040(17)
C13 0.011(2) 0.012(2) 0.008(2) 0.0041(16) 0.0002(16) -0.0014(17)
C14 0.013(2) 0.009(2) 0.015(2) 0.0020(18) -0.0026(18) -0.0015(17)
C15 0.011(2) 0.014(2) 0.025(3) 0.0068(19) -0.007(2) 0.0031(18)
C16 0.015(2) 0.021(3) 0.014(2) 0.0091(19) -0.0052(18) -0.0044(19)
C17 0.013(2) 0.010(2) 0.015(2) -0.0032(18) 0.0015(18) -0.0030(18)
O111 0.0132(16) 0.0135(16) 0.0095(16) -0.0036(12) 0.0006(12) 0.0006(12)
O131 0.0089(15) 0.0123(16) 0.0087(15) -0.0021(12) -0.0032(12) 0.0010(12)
C41 0.010(2) 0.014(2) 0.009(2) 0.0008(17) 0.0005(18) -0.0010(17)
C42 0.013(2) 0.009(2) 0.010(2) 0.0030(17) 0.0015(17) -0.0014(17)
C43 0.010(2) 0.012(2) 0.012(2) 0.0053(17) 0.0009(17) -0.0032(17)
C44 0.016(2) 0.012(2) 0.012(2) -0.0015(17) -0.0012(18) 0.0032(18)
C45 0.025(3) 0.012(2) 0.014(2) -0.0030(18) -0.002(2) -0.005(2)
C46 0.019(2) 0.019(3) 0.014(2) -0.0031(19) -0.0100(19) -0.002(2)
C47 0.011(2) 0.017(2) 0.014(2) 0.0026(18) -0.0021(19) 0.0028(18)
O411 0.0079(15) 0.0185(17) 0.0106(16) -0.0007(13) 0.0009(12) -0.0004(12)
O431 0.0104(15) 0.0114(16) 0.0163(17) -0.0020(13) -0.0058(13) 0.0019(12)
O1 0.020(2) 0.0210(19) 0.021(2) 0.0022(16) 0.0016(15) -0.0027(15)

loop_
_atom_type_symbol
_atom_type_description
_atom_type_scat_dispersion_real
_atom_type_scat_dispersion_imag
_atom_type_scat_source
C C 0.0033 0.0016 'International Tables Vol C Tables 4.2.6.8 and 6.1.1.4'
H H 0 0 'International Tables Vol C Tables 4.2.6.8 and 6.1.1.4'
Cs Cs -0.368 2.1192 'International Tables Vol C Tables 4.2.6.8 and 6.1.1.4'
Mn Mn 0.3368 0.7283 'International Tables Vol C Tables 4.2.6.8 and 6.1.1.4'
N N 0.0061 0.0033 'International Tables Vol C Tables 4.2.6.8 and 6.1.1.4'
O O 0.0106 0.006 'International Tables Vol C Tables 4.2.6.8 and 6.1.1.4'

loop_
_geom_angle_atom_site_label_1
_geom_angle_atom_site_label_2
_geom_angle_atom_site_label_3
_geom_angle
_geom_angle_site_symmetry_1
_geom_angle_site_symmetry_3
O431 Cs1 O411 81.72(8) 3_756 1_655
O431 Cs1 O131 94.72(8) 3_756 .
O411 Cs1 O131 147.80(7) 1_655 .
O431 Cs1 O131 50.04(7) 3_756 3_756
O411 Cs1 O131 120.15(7) 1_655 3_756
O131 Cs1 O131 78.41(8) . 3_756
O431 Cs1 O111 146.08(7) 3_756 4_565
O411 Cs1 O111 132.01(8) 1_655 4_565
O131 Cs1 O111 55.63(7) . 4_565
O131 Cs1 O111 102.94(7) 3_756 4_565
O431 Cs1 O1 92.79(8) 3_756 4_666
O411 Cs1 O1 53.64(8) 1_655 4_666
O131 Cs1 O1 94.89(8) . 4_666
O131 Cs1 O1 140.65(8) 3_756 4_666
O111 Cs1 O1 104.76(8) 4_565 4_666
O431 Cs1 C13 85.30(9) 3_756 .
O411 Cs1 C13 125.41(9) 1_655 .
O131 Cs1 C13 22.94(8) . .
O131 Cs1 C13 88.16(9) 3_756 .
O111 Cs1 C13 72.20(9) 4_565 .
O1 Cs1 C13 74.51(10) 4_666 .
O431 Cs1 O1 118.51(8) 3_756 1_655
O411 Cs1 O1 51.37(8) 1_655 1_655
O131 Cs1 O1 146.43(8) . 1_655
O131 Cs1 O1 118.35(8) 3_756 1_655
O111 Cs1 O1 91.19(8) 4_565 1_655
O1 Cs1 O1 88.49(5) 4_666 1_655
C13 Cs1 O1 151.76(9) . 1_655
O431 Cs1 C14 62.44(9) 3_756 .
O411 Cs1 C14 114.07(8) 1_655 .
O131 Cs1 C14 40.32(8) . .
O131 Cs1 C14 76.68(9) 3_756 .
O111 Cs1 C14 94.50(8) 4_565 .
O1 Cs1 C14 73.81(10) 4_666 .
C13 Cs1 C14 23.19(9) . .
O1 Cs1 C14 162.25(9) 1_655 .
O431 Cs1 C17 155.81(9) 3_756 4_565
O411 Cs1 C17 87.05(9) 1_655 4_565
O131 Cs1 C17 83.48(9) . 4_565
O131 Cs1 C17 150.57(9) 3_756 4_565
O111 Cs1 C17 47.67(9) 4_565 4_565
O1 Cs1 C17 63.46(9) 4_666 4_565
C13 Cs1 C17 83.88(10) . 4_565
O1 Cs1 C17 68.24(9) 1_655 4_565
C14 Cs1 C17 103.76(10) . 4_565
O431 Cs1 C47 61.06(9) 3_756 1_655
O411 Cs1 C47 47.90(9) 1_655 1_655
O131 Cs1 C47 152.45(9) . 1_655
O131 Cs1 C47 75.77(9) 3_756 1_655
O111 Cs1 C47 140.53(8) 4_565 1_655
O1 Cs1 C47 98.96(9) 4_666 1_655
C13 Cs1 C47 145.67(10) . 1_655
O1 Cs1 C47 58.09(9) 1_655 1_655
C14 Cs1 C47 122.49(10) . 1_655
C17 Cs1 C47 124.04(10) 4_565 1_655
O431 Cs1 C14 88.20(8) 3_756 3_756
O411 Cs1 C14 137.68(9) 1_655 3_756
O131 Cs1 C14 73.67(8) . 3_756
O131 Cs1 C14 38.24(8) 3_756 3_756
O111 Cs1 C14 69.08(8) 4_565 3_756
O1 Cs1 C14 168.55(9) 4_666 3_756
C13 Cs1 C14 94.22(10) . 3_756
O1 Cs1 C14 101.06(9) 1_655 3_756
C14 Cs1 C14 96.67(9) . 3_756
C17 Cs1 C14 114.11(9) 4_565 3_756
C47 Cs1 C14 91.50(10) 1_655 3_756
O431 Mn2 O131 89.67(12) . .
O431 Mn2 N1 166.66(14) . .
O131 Mn2 N1 90.90(13) . .
O431 Mn2 N4 92.00(13) . .
O131 Mn2 N4 165.93(14) . .
N1 Mn2 N4 84.30(14) . .
O431 Mn2 O111 98.59(12) . 4_565
O131 Mn2 O111 92.83(12) . 4_565
N1 Mn2 O111 94.69(13) . 4_565
N4 Mn2 O111 100.72(13) . 4_565
O431 Mn2 Cs1 44.70(8) . 3_756
O131 Mn2 Cs1 46.26(8) . 3_756
N1 Mn2 Cs1 131.61(10) . 3_756
N4 Mn2 Cs1 130.92(10) . 3_756
O111 Mn2 Cs1 106.72(8) 4_565 3_756
O431 Mn2 Cs1 95.46(9) . .
O131 Mn2 Cs1 44.88(9) . .
N1 Mn2 Cs1 94.33(10) . .
N4 Mn2 Cs1 148.54(11) . .
O111 Mn2 Cs1 47.95(8) 4_565 .
Cs1 Mn2 Cs1 71.646(12) 3_756 .
C11 N1 C2 119.6(3) . .
C11 N1 Mn2 131.3(3) . .
C2 N1 Mn2 109.0(2) . .
N1 C2 C3 107.2(3) . .
N1 C2 H2A 110.3 . .
C3 C2 H2A 110.3 . .
N1 C2 H2B 110.3 . .
C3 C2 H2B 110.3 . .
H2A C2 H2B 108.5 . .
N4 C3 C2 108.0(3) . .
N4 C3 H3A 110.1 . .
C2 C3 H3A 110.1 . .
N4 C3 H3B 110.1 . .
C2 C3 H3B 110.1 . .
H3A C3 H3B 108.4 . .
C41 N4 C3 117.0(3) . .
C41 N4 Mn2 129.6(3) . .
C3 N4 Mn2 112.2(3) . .
O111 C11 N1 122.9(4) . .
O111 C11 C12 118.0(4) . .
N1 C11 C12 119.1(4) . .
O111 C11 Cs1 46.7(2) . 4_566
N1 C11 Cs1 137.4(3) . 4_566
C12 C11 Cs1 85.1(2) . 4_566
C17 C12 C13 118.4(4) . .
C17 C12 C11 117.9(4) . .
C13 C12 C11 123.6(4) . .
O131 C13 C14 116.9(4) . .
O131 C13 C12 124.5(4) . .
C14 C13 C12 118.5(4) . .
O131 C13 Cs1 66.3(2) . .
C14 C13 Cs1 83.5(3) . .
C12 C13 Cs1 118.7(3) . .
O131 C13 Cs1 48.53(19) . 3_756
C14 C13 Cs1 75.3(2) . 3_756
C12 C13 Cs1 153.6(3) . 3_756
Cs1 C13 Cs1 83.53(9) . 3_756
C15 C14 C13 121.1(4) . .
C15 C14 Cs1 124.7(3) . .
C13 C14 Cs1 73.3(2) . .
C15 C14 Cs1 145.5(3) . 3_756
C13 C14 Cs1 83.5(2) . 3_756
Cs1 C14 Cs1 83.33(9) . 3_756
C15 C14 H14 119.5 . .
C13 C14 H14 119.5 . .
Cs1 C14 H14 73.3 . .
C14 C15 C16 120.8(4) . .
C14 C15 H15 119.6 . .
C16 C15 H15 119.6 . .
C15 C16 C17 119.1(4) . .
C15 C16 H16 120.5 . .
C17 C16 H16 120.5 . .
C16 C17 C12 122.1(4) . .
C16 C17 Cs1 112.5(3) . 4_566
C12 C17 Cs1 100.4(3) . 4_566
C16 C17 H17 119 . .
C12 C17 H17 119 . .
Cs1 C17 H17 54.5 4_566 .
C11 O111 Mn2 139.8(3) . 4_566
C11 O111 Cs1 116.2(2) . 4_566
Mn2 O111 Cs1 101.56(10) 4_566 4_566
C13 O131 Mn2 128.8(3) . .
C13 O131 Cs1 90.8(2) . .
Mn2 O131 Cs1 109.97(12) . .
C13 O131 Cs1 112.9(2) . 3_756
Mn2 O131 Cs1 108.03(11) . 3_756
Cs1 O131 Cs1 101.59(8) . 3_756
O411 C41 N4 121.5(4) . .
O411 C41 C42 118.7(4) . .
N4 C41 C42 119.7(4) . .
C47 C42 C43 118.5(4) . .
C47 C42 C41 118.2(4) . .
C43 C42 C41 123.3(4) . .
O431 C43 C44 116.4(4) . .
O431 C43 C42 124.9(4) . .
C44 C43 C42 118.7(4) . .
C45 C44 C43 121.7(4) . .
C45 C44 Cs1 149.5(3) . 3_756
C43 C44 Cs1 82.7(2) . 3_756
C45 C44 H44 119.2 . .
C43 C44 H44 119.2 . .
C44 C45 C46 119.4(4) . .
C44 C45 H45 120.3 . .
C46 C45 H45 120.3 . .
C47 C46 C45 119.1(4) . .
C47 C46 H46 120.4 . .
C45 C46 H46 120.4 . .
C46 C47 C42 122.5(4) . .
C46 C47 Cs1 117.6(3) . 1_455
C42 C47 Cs1 106.6(3) . 1_455
C46 C47 H47 118.7 . .
C42 C47 H47 118.7 . .
C41 O411 Cs1 127.2(3) . 1_455
C43 O431 Mn2 129.0(3) . .
C43 O431 Cs1 118.5(2) . 3_756
Mn2 O431 Cs1 110.36(11) . 3_756
Cs1 O1 Cs1 132.44(11) 4_465 1_455
Cs1 O1 H1A 70(4) 4_465 .
Cs1 O1 H1A 147(4) 1_455 .
Cs1 O1 H1B 148(4) 4_465 .
Cs1 O1 H1B 61(4) 1_455 .
H1A O1 H1B 115(6) . .

loop_
_geom_bond_atom_site_label_1
_geom_bond_atom_site_label_2
_geom_bond_distance
_geom_bond_site_symmetry_2
Cs1 O431 3.107(3) 3_756
Cs1 O411 3.125(3) 1_655
Cs1 O131 3.137(3) .
Cs1 O131 3.147(3) 3_756
Cs1 O111 3.167(3) 4_565
Cs1 O1 3.255(4) 4_666
Cs1 C13 3.426(4) .
Cs1 O1 3.460(4) 1_655
Cs1 C14 3.555(4) .
Cs1 C17 3.560(4) 4_565
Cs1 C47 3.610(4) 1_655
Cs1 C14 3.767(4) 3_756
Mn2 O431 1.863(3) .
Mn2 O131 1.889(3) .
Mn2 N1 1.951(3) .
Mn2 N4 1.955(3) .
Mn2 O111 2.164(3) 4_565
Mn2 Cs1 4.1417(10) 3_756
N1 C11 1.326(5) .
N1 C2 1.461(5) .
C2 C3 1.506(6) .
C2 H2A 0.97 .
C2 H2B 0.97 .
C3 N4 1.477(5) .
C3 H3A 0.97 .
C3 H3B 0.97 .
N4 C41 1.334(5) .
C11 O111 1.276(5) .
C11 C12 1.483(6) .
C11 Cs1 3.902(4) 4_566
C12 C17 1.400(6) .
C12 C13 1.420(6) .
C13 O131 1.336(5) .
C13 C14 1.409(6) .
C13 Cs1 3.868(4) 3_756
C14 C15 1.377(6) .
C14 Cs1 3.767(4) 3_756
C14 H14 0.93 .
C15 C16 1.381(6) .
C15 H15 0.93 .
C16 C17 1.383(6) .
C16 H16 0.93 .
C17 Cs1 3.560(4) 4_566
C17 H17 0.93 .
O111 Mn2 2.164(3) 4_566
O111 Cs1 3.167(3) 4_566
O131 Cs1 3.147(3) 3_756
C41 O411 1.282(5) .
C41 C42 1.488(6) .
C42 C47 1.393(6) .
C42 C43 1.401(6) .
C43 O431 1.341(5) .
C43 C44 1.396(6) .
C44 C45 1.374(6) .
C44 Cs1 3.853(4) 3_756
C44 H44 0.93 .
C45 C46 1.398(6) .
C45 H45 0.93 .
C46 C47 1.362(6) .
C46 H46 0.93 .
C47 Cs1 3.610(4) 1_455
C47 H47 0.93 .
O411 Cs1 3.125(3) 1_455
O431 Cs1 3.107(3) 3_756
O1 Cs1 3.255(4) 4_465
O1 Cs1 3.460(4) 1_455
O1 H1A 0.77(5) .
O1 H1B 0.75(5) .

loop_
_geom_torsion_atom_site_label_1
_geom_torsion_atom_site_label_2
_geom_torsion_atom_site_label_3
_geom_torsion_atom_site_label_4
_geom_torsion
_geom_torsion_site_symmetry_1
_geom_torsion_site_symmetry_4
O431 Cs1 Mn2 O431 -63.29(13) 3_756 .
O411 Cs1 Mn2 O431 168.97(14) 1_655 .
O131 Cs1 Mn2 O431 -84.01(15) . .
O131 Cs1 Mn2 O431 -20.73(10) 3_756 .
O111 Cs1 Mn2 O431 96.65(14) 4_565 .
O1 Cs1 Mn2 O431 -162.46(11) 4_666 .
C13 Cs1 Mn2 O431 -108.72(14) . .
O1 Cs1 Mn2 O431 102.66(11) 1_655 .
C14 Cs1 Mn2 O431 -96.27(12) . .
C17 Cs1 Mn2 O431 143.43(12) 4_565 .
C47 Cs1 Mn2 O431 19.9(2) 1_655 .
C14 Cs1 Mn2 O431 12.39(11) 3_756 .
O431 Cs1 Mn2 O131 20.72(13) 3_756 .
O411 Cs1 Mn2 O131 -107.02(16) 1_655 .
O131 Cs1 Mn2 O131 63.28(15) 3_756 .
O111 Cs1 Mn2 O131 -179.34(16) 4_565 .
O1 Cs1 Mn2 O131 -78.45(13) 4_666 .
C13 Cs1 Mn2 O131 -24.71(16) . .
O1 Cs1 Mn2 O131 -173.33(14) 1_655 .
C14 Cs1 Mn2 O131 -12.26(14) . .
C17 Cs1 Mn2 O131 -132.56(14) 4_565 .
C47 Cs1 Mn2 O131 103.9(2) 1_655 .
C14 Cs1 Mn2 O131 96.40(14) 3_756 .
O431 Cs1 Mn2 N1 107.64(12) 3_756 .
O411 Cs1 Mn2 N1 -20.10(15) 1_655 .
O131 Cs1 Mn2 N1 86.92(16) . .
O131 Cs1 Mn2 N1 150.20(11) 3_756 .
O111 Cs1 Mn2 N1 -92.41(14) 4_565 .
O1 Cs1 Mn2 N1 8.47(12) 4_666 .
C13 Cs1 Mn2 N1 62.21(14) . .
O1 Cs1 Mn2 N1 -86.40(12) 1_655 .
C14 Cs1 Mn2 N1 74.66(13) . .
C17 Cs1 Mn2 N1 -45.64(13) 4_565 .
C47 Cs1 Mn2 N1 -169.2(2) 1_655 .
C14 Cs1 Mn2 N1 -176.68(12) 3_756 .
O431 Cs1 Mn2 N4 -166.2(2) 3_756 .
O411 Cs1 Mn2 N4 66.1(2) 1_655 .
O131 Cs1 Mn2 N4 173.1(2) . .
O131 Cs1 Mn2 N4 -123.6(2) 3_756 .
O111 Cs1 Mn2 N4 -6.3(2) 4_565 .
O1 Cs1 Mn2 N4 94.6(2) 4_666 .
C13 Cs1 Mn2 N4 148.4(2) . .
O1 Cs1 Mn2 N4 -0.2(2) 1_655 .
C14 Cs1 Mn2 N4 160.8(2) . .
C17 Cs1 Mn2 N4 40.5(2) 4_565 .
C47 Cs1 Mn2 N4 -83.0(3) 1_655 .
C14 Cs1 Mn2 N4 -90.5(2) 3_756 .
O431 Cs1 Mn2 O111 -159.94(12) 3_756 4_565
O411 Cs1 Mn2 O111 72.32(15) 1_655 4_565
O131 Cs1 Mn2 O111 179.34(16) . 4_565
O131 Cs1 Mn2 O111 -117.39(11) 3_756 4_565
O1 Cs1 Mn2 O111 100.89(12) 4_666 4_565
C13 Cs1 Mn2 O111 154.62(14) . 4_565
O1 Cs1 Mn2 O111 6.01(13) 1_655 4_565
C14 Cs1 Mn2 O111 167.08(13) . 4_565
C17 Cs1 Mn2 O111 46.77(13) 4_565 4_565
C47 Cs1 Mn2 O111 -76.7(2) 1_655 4_565
C14 Cs1 Mn2 O111 -84.26(12) 3_756 4_565
O431 Cs1 Mn2 Cs1 -24.93(6) 3_756 3_756
O411 Cs1 Mn2 Cs1 -152.66(11) 1_655 3_756
O131 Cs1 Mn2 Cs1 -45.64(12) . 3_756
O131 Cs1 Mn2 Cs1 17.63(5) 3_756 3_756
O111 Cs1 Mn2 Cs1 135.02(10) 4_565 3_756
O1 Cs1 Mn2 Cs1 -124.09(7) 4_666 3_756
C13 Cs1 Mn2 Cs1 -70.36(10) . 3_756
O1 Cs1 Mn2 Cs1 141.03(7) 1_655 3_756
C14 Cs1 Mn2 Cs1 -57.90(8) . 3_756
C17 Cs1 Mn2 Cs1 -178.21(8) 4_565 3_756
C47 Cs1 Mn2 Cs1 58.3(2) 1_655 3_756
C14 Cs1 Mn2 Cs1 50.76(7) 3_756 3_756
O431 Mn2 N1 C11 81.5(7) . .
O131 Mn2 N1 C11 -10.8(4) . .
N4 Mn2 N1 C11 155.9(4) . .
O111 Mn2 N1 C11 -103.8(4) 4_565 .
Cs1 Mn2 N1 C11 13.6(4) 3_756 .
Cs1 Mn2 N1 C11 -55.6(4) . .
O431 Mn2 N1 C2 -99.8(6) . .
O131 Mn2 N1 C2 167.9(3) . .
N4 Mn2 N1 C2 -25.4(3) . .
O111 Mn2 N1 C2 74.9(3) 4_565 .
Cs1 Mn2 N1 C2 -167.8(2) 3_756 .
Cs1 Mn2 N1 C2 123.0(3) . .
C11 N1 C2 C3 -136.1(4) . .
Mn2 N1 C2 C3 45.0(4) . .
N1 C2 C3 N4 -44.8(4) . .
C2 C3 N4 C41 -166.8(4) . .
C2 C3 N4 Mn2 24.8(4) . .
O431 Mn2 N4 C41 0.4(4) . .
O131 Mn2 N4 C41 -96.2(6) . .
N1 Mn2 N4 C41 -166.8(4) . .
O111 Mn2 N4 C41 99.5(4) 4_565 .
Cs1 Mn2 N4 C41 -24.0(4) 3_756 .
Cs1 Mn2 N4 C41 104.2(4) . .
O431 Mn2 N4 C3 167.0(3) . .
O131 Mn2 N4 C3 70.4(6) . .
N1 Mn2 N4 C3 -0.2(3) . .
O111 Mn2 N4 C3 -93.9(3) 4_565 .
Cs1 Mn2 N4 C3 142.6(2) 3_756 .
Cs1 Mn2 N4 C3 -89.2(3) . .
C2 N1 C11 O111 1.4(6) . .
Mn2 N1 C11 O111 180.0(3) . .
C2 N1 C11 C12 -175.9(4) . .
Mn2 N1 C11 C12 2.6(6) . .
C2 N1 C11 Cs1 -58.4(5) . 4_566
Mn2 N1 C11 Cs1 120.2(3) . 4_566
O111 C11 C12 C17 6.8(6) . .
N1 C11 C12 C17 -175.7(4) . .
Cs1 C11 C12 C17 41.3(4) 4_566 .
O111 C11 C12 C13 -169.2(4) . .
N1 C11 C12 C13 8.3(6) . .
Cs1 C11 C12 C13 -134.7(4) 4_566 .
C17 C12 C13 O131 177.8(4) . .
C11 C12 C13 O131 -6.3(7) . .
C17 C12 C13 C14 -3.9(6) . .
C11 C12 C13 C14 172.1(4) . .
C17 C12 C13 Cs1 -102.6(4) . .
C11 C12 C13 Cs1 73.4(4) . .
C17 C12 C13 Cs1 112.7(6) . 3_756
C11 C12 C13 Cs1 -71.4(7) . 3_756
O431 Cs1 C13 O131 -114.0(2) 3_756 .
O411 Cs1 C13 O131 169.68(19) 1_655 .
O131 Cs1 C13 O131 -63.9(2) 3_756 .
O111 Cs1 C13 O131 40.3(2) 4_565 .
O1 Cs1 C13 O131 151.8(2) 4_666 .
O1 Cs1 C13 O131 96.8(3) 1_655 .
C14 Cs1 C13 O131 -123.2(4) . .
C17 Cs1 C13 O131 87.7(2) 4_565 .
C47 Cs1 C13 O131 -125.0(2) 1_655 .
C14 Cs1 C13 O131 -26.1(2) 3_756 .
O431 Cs1 C13 C14 9.3(2) 3_756 .
O411 Cs1 C13 C14 -67.1(3) 1_655 .
O131 Cs1 C13 C14 123.2(4) . .
O131 Cs1 C13 C14 59.3(2) 3_756 .
O111 Cs1 C13 C14 163.5(3) 4_565 .
O1 Cs1 C13 C14 -85.0(2) 4_666 .
O1 Cs1 C13 C14 -140.0(2) 1_655 .
C17 Cs1 C13 C14 -149.1(2) 4_565 .
C47 Cs1 C13 C14 -1.8(3) 1_655 .
C14 Cs1 C13 C14 97.1(2) 3_756 .
O431 Cs1 C13 C12 128.3(3) 3_756 .
O411 Cs1 C13 C12 51.9(3) 1_655 .
O131 Cs1 C13 C12 -117.7(4) . .
O131 Cs1 C13 C12 178.4(3) 3_756 .
O111 Cs1 C13 C12 -77.4(3) 4_565 .
O1 Cs1 C13 C12 34.1(3) 4_666 .
O1 Cs1 C13 C12 -20.9(4) 1_655 .
C14 Cs1 C13 C12 119.0(4) . .
C17 Cs1 C13 C12 -30.0(3) 4_565 .
C47 Cs1 C13 C12 117.2(3) 1_655 .
C14 Cs1 C13 C12 -143.9(3) 3_756 .
O431 Cs1 C13 Cs1 -66.66(7) 3_756 3_756
O411 Cs1 C13 Cs1 -143.02(7) 1_655 3_756
O131 Cs1 C13 Cs1 47.31(19) . 3_756
O131 Cs1 C13 Cs1 -16.60(7) 3_756 3_756
O111 Cs1 C13 Cs1 87.62(8) 4_565 3_756
O1 Cs1 C13 Cs1 -160.87(10) 4_666 3_756
O1 Cs1 C13 Cs1 144.14(16) 1_655 3_756
C14 Cs1 C13 Cs1 -75.9(2) . 3_756
C17 Cs1 C13 Cs1 135.02(9) 4_565 3_756
C47 Cs1 C13 Cs1 -77.71(17) 1_655 3_756
C14 Cs1 C13 Cs1 21.18(8) 3_756 3_756
O131 C13 C14 C15 -179.9(4) . .
C12 C13 C14 C15 1.6(6) . .
Cs1 C13 C14 C15 120.9(4) . .
Cs1 C13 C14 C15 -154.1(4) 3_756 .
O131 C13 C14 Cs1 59.2(3) . .
C12 C13 C14 Cs1 -119.3(4) . .
Cs1 C13 C14 Cs1 84.97(7) 3_756 .
O131 C13 C14 Cs1 -25.7(3) . 3_756
C12 C13 C14 Cs1 155.7(4) . 3_756
Cs1 C13 C14 Cs1 -84.97(7) . 3_756
O431 Cs1 C14 C15 73.9(4) 3_756 .
O411 Cs1 C14 C15 8.1(4) 1_655 .
O131 Cs1 C14 C15 -146.8(4) . .
O131 Cs1 C14 C15 125.5(4) 3_756 .
O111 Cs1 C14 C15 -132.3(4) 4_565 .
O1 Cs1 C14 C15 -28.2(4) 4_666 .
C13 Cs1 C14 C15 -116.6(5) . .
O1 Cs1 C14 C15 -24.0(6) 1_655 .
C17 Cs1 C14 C15 -84.8(4) 4_565 .
C47 Cs1 C14 C15 62.2(4) 1_655 .
C14 Cs1 C14 C15 158.3(4) 3_756 .
O431 Cs1 C14 C13 -169.6(3) 3_756 .
O411 Cs1 C14 C13 124.7(2) 1_655 .
O131 Cs1 C14 C13 -30.3(2) . .
O131 Cs1 C14 C13 -118.0(2) 3_756 .
O111 Cs1 C14 C13 -15.7(2) 4_565 .
O1 Cs1 C14 C13 88.4(2) 4_666 .
O1 Cs1 C14 C13 92.6(4) 1_655 .
C17 Cs1 C14 C13 31.7(3) 4_565 .
C47 Cs1 C14 C13 178.8(2) 1_655 .
C14 Cs1 C14 C13 -85.1(2) 3_756 .
O431 Cs1 C14 Cs1 -84.45(9) 3_756 3_756
O411 Cs1 C14 Cs1 -150.18(7) 1_655 3_756
O131 Cs1 C14 Cs1 54.87(10) . 3_756
O131 Cs1 C14 Cs1 -32.83(7) 3_756 3_756
O111 Cs1 C14 Cs1 69.42(8) 4_565 3_756
O1 Cs1 C14 Cs1 173.51(10) 4_666 3_756
C13 Cs1 C14 Cs1 85.1(2) . 3_756
O1 Cs1 C14 Cs1 177.7(3) 1_655 3_756
C17 Cs1 C14 Cs1 116.88(9) 4_565 3_756
C47 Cs1 C14 Cs1 -96.06(10) 1_655 3_756
C14 Cs1 C14 Cs1 0 3_756 3_756
C13 C14 C15 C16 0.6(7) . .
Cs1 C14 C15 C16 91.1(5) . .
Cs1 C14 C15 C16 -129.4(5) 3_756 .
C14 C15 C16 C17 -0.6(7) . .
C15 C16 C17 C12 -1.9(7) . .
C15 C16 C17 Cs1 -121.2(4) . 4_566
C13 C12 C17 C16 4.1(6) . .
C11 C12 C17 C16 -172.1(4) . .
C13 C12 C17 Cs1 129.1(3) . 4_566
C11 C12 C17 Cs1 -47.1(4) . 4_566
N1 C11 O111 Mn2 75.3(6) . 4_566
C12 C11 O111 Mn2 -107.3(4) . 4_566
Cs1 C11 O111 Mn2 -158.1(5) 4_566 4_566
N1 C11 O111 Cs1 -126.6(3) . 4_566
C12 C11 O111 Cs1 50.8(4) . 4_566
C14 C13 O131 Mn2 174.5(3) . .
C12 C13 O131 Mn2 -7.1(6) . .
Cs1 C13 O131 Mn2 -116.7(3) . .
Cs1 C13 O131 Mn2 140.4(4) 3_756 .
C14 C13 O131 Cs1 -68.8(4) . .
C12 C13 O131 Cs1 109.6(4) . .
Cs1 C13 O131 Cs1 -102.94(15) 3_756 .
C14 C13 O131 Cs1 34.1(4) . 3_756
C12 C13 O131 Cs1 -147.5(3) . 3_756
Cs1 C13 O131 Cs1 102.94(15) . 3_756
O431 Mn2 O131 C13 -153.8(3) . .
N1 Mn2 O131 C13 12.8(3) . .
N4 Mn2 O131 C13 -57.0(7) . .
O111 Mn2 O131 C13 107.6(3) 4_565 .
Cs1 Mn2 O131 C13 -141.9(4) 3_756 .
Cs1 Mn2 O131 C13 108.1(4) . .
O431 Mn2 O131 Cs1 98.09(13) . .
N1 Mn2 O131 Cs1 -95.24(13) . .
N4 Mn2 O131 Cs1 -165.0(5) . .
O111 Mn2 O131 Cs1 -0.49(12) 4_565 .
Cs1 Mn2 O131 Cs1 110.07(14) 3_756 .
O431 Mn2 O131 Cs1 -11.98(13) . 3_756
N1 Mn2 O131 Cs1 154.70(13) . 3_756
N4 Mn2 O131 Cs1 84.9(6) . 3_756
O111 Mn2 O131 Cs1 -110.56(11) 4_565 3_756
Cs1 Mn2 O131 Cs1 -110.07(14) . 3_756
O431 Cs1 O131 C13 66.0(2) 3_756 .
O411 Cs1 O131 C13 -15.9(3) 1_655 .
O131 Cs1 O131 C13 113.6(2) 3_756 .
O111 Cs1 O131 C13 -131.7(2) 4_565 .
O1 Cs1 O131 C13 -27.2(2) 4_666 .
O1 Cs1 O131 C13 -121.8(2) 1_655 .
C14 Cs1 O131 C13 30.6(2) . .
C17 Cs1 O131 C13 -89.7(2) 4_565 .
C47 Cs1 O131 C13 93.0(3) 1_655 .
C14 Cs1 O131 C13 152.8(2) 3_756 .
O431 Cs1 O131 Mn2 -161.82(12) 3_756 .
O411 Cs1 O131 Mn2 116.23(14) 1_655 .
O131 Cs1 O131 Mn2 -114.25(14) 3_756 .
O111 Cs1 O131 Mn2 0.41(10) 4_565 .
O1 Cs1 O131 Mn2 104.97(12) 4_666 .
C13 Cs1 O131 Mn2 132.1(3) . .
O1 Cs1 O131 Mn2 10.3(2) 1_655 .
C14 Cs1 O131 Mn2 162.7(2) . .
C17 Cs1 O131 Mn2 42.43(12) 4_565 .
C47 Cs1 O131 Mn2 -134.90(16) 1_655 .
C14 Cs1 O131 Mn2 -75.09(12) 3_756 .
O431 Cs1 O131 Cs1 -47.56(8) 3_756 3_756
O411 Cs1 O131 Cs1 -129.51(12) 1_655 3_756
O131 Cs1 O131 Cs1 0 3_756 3_756
O111 Cs1 O131 Cs1 114.66(10) 4_565 3_756
O1 Cs1 O131 Cs1 -140.78(8) 4_666 3_756
C13 Cs1 O131 Cs1 -113.6(2) . 3_756
O1 Cs1 O131 Cs1 124.57(13) 1_655 3_756
C14 Cs1 O131 Cs1 -83.00(13) . 3_756
C17 Cs1 O131 Cs1 156.68(10) 4_565 3_756
C47 Cs1 O131 Cs1 -20.6(2) 1_655 3_756
C14 Cs1 O131 Cs1 39.16(8) 3_756 3_756
C3 N4 C41 O411 5.4(6) . .
Mn2 N4 C41 O411 171.5(3) . .
C3 N4 C41 C42 -175.8(4) . .
Mn2 N4 C41 C42 -9.8(6) . .
O411 C41 C42 C47 9.2(6) . .
N4 C41 C42 C47 -169.5(4) . .
O411 C41 C42 C43 -168.9(4) . .
N4 C41 C42 C43 12.4(6) . .
C47 C42 C43 O431 178.6(4) . .
C41 C42 C43 O431 -3.3(7) . .
C47 C42 C43 C44 -0.8(6) . .
C41 C42 C43 C44 177.3(4) . .
O431 C43 C44 C45 179.8(4) . .
C42 C43 C44 C45 -0.8(6) . .
O431 C43 C44 Cs1 19.4(3) . 3_756
C42 C43 C44 Cs1 -161.2(4) . 3_756
C43 C44 C45 C46 2.1(7) . .
Cs1 C44 C45 C46 141.0(5) 3_756 .
C44 C45 C46 C47 -1.8(7) . .
C45 C46 C47 C42 0.2(7) . .
C45 C46 C47 Cs1 -135.5(4) . 1_455
C43 C42 C47 C46 1.1(7) . .
C41 C42 C47 C46 -177.1(4) . .
C43 C42 C47 Cs1 140.9(3) . 1_455
C41 C42 C47 Cs1 -37.3(4) . 1_455
N4 C41 O411 Cs1 -143.7(3) . 1_455
C42 C41 O411 Cs1 37.6(5) . 1_455
C44 C43 O431 Mn2 170.6(3) . .
C42 C43 O431 Mn2 -8.8(6) . .
C44 C43 O431 Cs1 -27.8(5) . 3_756
C42 C43 O431 Cs1 152.9(3) . 3_756
O131 Mn2 O431 C43 175.1(3) . .
N1 Mn2 O431 C43 82.6(7) . .
N4 Mn2 O431 C43 9.1(4) . .
O111 Mn2 O431 C43 -92.0(3) 4_565 .
Cs1 Mn2 O431 C43 162.8(4) 3_756 .
Cs1 Mn2 O431 C43 -140.3(3) . .
O131 Mn2 O431 Cs1 12.31(13) . 3_756
N1 Mn2 O431 Cs1 -80.2(6) . 3_756
N4 Mn2 O431 Cs1 -153.72(14) . 3_756
O111 Mn2 O431 Cs1 105.12(12) 4_565 3_756
Cs1 Mn2 O431 Cs1 56.88(10) . 3_756
